data_2006488
loop_
_publ_author_name
'Moers, Oliver'
'Blaschette, Armand'
'Jones, Peter G.'

_publ_section_title
;
 Polysulfonylamines. LXXXV. <i>N</i>-Chlorodimesylamine
;
_journal_issue 9
_journal_name_full 'Acta Crystallographica Section C'
_journal_page_first 1305
_journal_page_last 1307
_journal_paper_doi 10.1107/S0108270197005301
_journal_volume 53
_journal_year 1997
_chemical_formula_sum 'C2 H6 Cl N O4 S2'
_chemical_formula_weight 207.65
_chemical_name_systematic
;
 N-chlorodimesylamine
;
_space_group_IT_number 14
_symmetry_cell_setting monoclinic
_symmetry_space_group_name_Hall '-P 2yn'
_symmetry_space_group_name_H-M 'P 1 21/n 1'
_audit_creation_method SHELXL
_cell_angle_alpha 90.00
_cell_angle_beta 92.282(10)
_cell_angle_gamma 90.00
_cell_formula_units_Z 4
_cell_length_a 7.8306(8)
_cell_length_b 10.0242(8)
_cell_length_c 9.5404(12)
_cell_measurement_reflns_used 61
_cell_measurement_temperature 173(2)
_cell_measurement_theta_max 12.5
_cell_measurement_theta_min 5
_cell_volume 748.28(14)
_computing_cell_refinement XSCANS
_computing_data_collection 'XSCANS (Fait, 1991)'
_computing_data_reduction XSCANS
_computing_molecular_graphics 'XP (Siemens, 1994b)'
_computing_publication_material SHELXL93
_computing_structure_refinement SHELXL93
_computing_structure_solution 'SHELXS86 (Sheldrick, 1990)'
_diffrn_ambient_temperature 173(2)
_diffrn_measurement_device 'Siemens P4'
_diffrn_measurement_method '\w scans'
_diffrn_radiation_monochromator graphite
_diffrn_radiation_source 'fine-focus sealed tube'
_diffrn_radiation_type MoK\a
_diffrn_radiation_wavelength 0.71073
_diffrn_reflns_av_R_equivalents 0.0133
_diffrn_reflns_av_sigmaI/netI 0.0117
_diffrn_reflns_limit_h_max 10
_diffrn_reflns_limit_h_min -10
_diffrn_reflns_limit_k_max 10
_diffrn_reflns_limit_k_min -13
_diffrn_reflns_limit_l_max 12
_diffrn_reflns_limit_l_min -12
_diffrn_reflns_number 4280
_diffrn_reflns_theta_max 27.48
_diffrn_reflns_theta_min 3.30
_diffrn_standards_decay_% 0
_diffrn_standards_interval_count 297
_diffrn_standards_number 3
_exptl_absorpt_coefficient_mu 1.025
_exptl_absorpt_correction_T_max 0.699
_exptl_absorpt_correction_T_min 0.612
_exptl_absorpt_correction_type '\y scans (XEMP; Siemens, 1994a)'
_exptl_crystal_colour colourless
_exptl_crystal_density_diffrn 1.843
_exptl_crystal_density_method 'not measured'
_exptl_crystal_description 'irregular tablet'
_exptl_crystal_F_000 424
_exptl_crystal_size_max 0.55
_exptl_crystal_size_mid 0.40
_exptl_crystal_size_min 0.35
_refine_diff_density_max 0.446
_refine_diff_density_min -0.287
_refine_ls_extinction_coef 0.033(2)
_refine_ls_extinction_method 'SHELXL93 (Sheldrick, 1993)'
_refine_ls_goodness_of_fit_all 1.070
_refine_ls_goodness_of_fit_obs 1.090
_refine_ls_hydrogen_treatment constr
_refine_ls_matrix_type full
_refine_ls_number_parameters 94
_refine_ls_number_reflns 1709
_refine_ls_number_restraints 0
_refine_ls_restrained_S_all 1.070
_refine_ls_restrained_S_obs 1.090
_refine_ls_R_factor_all 0.0222
_refine_ls_R_factor_obs .0207
_refine_ls_shift/esd_max -0.001
_refine_ls_shift/esd_mean 0.000
_refine_ls_structure_factor_coef Fsqd
_refine_ls_weighting_details 'w = 1/[\s^2^(Fo^2^)+(0.0303P)^2^+0.3539P] where P=(Fo^2^+2Fc^2^)/3'
_refine_ls_weighting_scheme calc
_refine_ls_wR_factor_all 0.0555
_refine_ls_wR_factor_obs .0549
_reflns_number_observed 1615
_reflns_number_total 1709
_reflns_observed_criterion >2sigma(I)
_cod_data_source_file fg1321.cif
_cod_data_source_block tirila
_cod_original_sg_symbol_H-M 'P 21/n'
_cod_database_code 2006488

loop_
_symmetry_equiv_pos_as_xyz
'x, y, z'
'-x, -y, -z'
'-x+1/2, y+1/2, -z+1/2'
'x-1/2, -y-1/2, z-1/2'

loop_
_atom_site_aniso_label
_atom_site_aniso_U_11
_atom_site_aniso_U_22
_atom_site_aniso_U_33
_atom_site_aniso_U_12
_atom_site_aniso_U_13
_atom_site_aniso_U_23
S1 .01807(17) .01588(17) .01983(18) .00284(12) .00412(12) -.00016(12)
S2 .02053(17) .01448(17) .01729(16) .00187(11) .00160(12) .00024(11)
Cl .02364(17) .02114(18) .02026(17) -.00178(12) .00912(12) .00069(12)
N .0180(5) .0175(5) .0184(5) .0031(4) .0072(4) .0038(4)
O1 .0304(5) .0323(6) .0208(5) .0081(5) .0049(4) -.0049(4)
O2 .0244(5) .0180(5) .0363(6) .0032(4) .0034(4) .0055(4)
O3 .0354(6) .0240(5) .0254(5) .0125(4) .0023(4) -.0042(4)
O4 .0276(5) .0215(5) .0268(5) -.0052(4) .0029(4) .0058(4)
C1 .0176(6) .0242(7) .0345(8) .0001(5) .0039(5) -.0005(6)
C2 .0237(7) .0249(7) .0231(7) .0005(6) -.0038(5) -.0021(5)

loop_
_atom_site_label
_atom_site_fract_x
_atom_site_fract_y
_atom_site_fract_z
_atom_site_U_iso_or_equiv
_atom_site_thermal_displace_type
_atom_site_calc_flag
_atom_site_refinement_flags
_atom_site_occupancy
_atom_site_disorder_group
_atom_site_type_symbol
S1 .39553(4) .70717(3) .21993(3) .01784(10) Uani d . 1 . S
S2 .61668(4) .46789(3) .25547(3) .01741(10) Uani d . 1 . S
Cl .69353(4) .66711(3) .05166(3) .02146(11) Uani d . 1 . Cl
N .54365(14) .59784(12) .15566(12) .0178(2) Uani d . 1 . N
O1 .41752(14) .71189(12) .36907(11) .0277(2) Uani d . 1 . O
O2 .41334(13) .82631(10) .14037(12) .0262(2) Uani d . 1 . O
O3 .71057(14) .38556(11) .16418(11) .0282(2) Uani d . 1 . O
O4 .46579(13) .41731(10) .31566(11) .0252(2) Uani d . 1 . O
C1 .20325(17) .62614(16) .17304(17) .0253(3) Uani d . 1 . C
H1A .1069 .6799 .2034 .030 Uiso calc R 1 . H
H1B .2009 .5385 .2185 .030 Uiso calc R 1 . H
H1C .1944 .6147 .0710 .030 Uiso calc R 1 . H
C2 .75356(19) .53710(15) .38553(15) .0240(3) Uani d . 1 . C
H2A .8127 .4654 .4377 .029 Uiso calc R 1 . H
H2B .6868 .5903 .4499 .029 Uiso calc R 1 . H
H2C .8378 .5944 .3417 .029 Uiso calc R 1 . H

loop_
_atom_type_symbol
_atom_type_description
_atom_type_scat_dispersion_real
_atom_type_scat_dispersion_imag
_atom_type_scat_source
C C 0.0033 0.0016 'International Tables Vol C Tables 4.2.6.8 and 6.1.1.4'
H H 0.0000 0.0000 'International Tables Vol C Tables 4.2.6.8 and 6.1.1.4'
N N 0.0061 0.0033 'International Tables Vol C Tables 4.2.6.8 and 6.1.1.4'
O O 0.0106 0.0060 'International Tables Vol C Tables 4.2.6.8 and 6.1.1.4'
S S 0.1246 0.1234 'International Tables Vol C Tables 4.2.6.8 and 6.1.1.4'
Cl Cl 0.1484 0.1585 'International Tables Vol C Tables 4.2.6.8 and 6.1.1.4'

loop_
_geom_angle_atom_site_label_1
_geom_angle_atom_site_label_2
_geom_angle_atom_site_label_3
_geom_angle
_geom_angle_publ_flag
O2 S1 O1 119.52(7) y
O2 S1 N 105.16(6) y
O1 S1 N 108.61(6) y
O2 S1 C1 110.71(7) y
O1 S1 C1 109.76(7) y
N S1 C1 101.40(7) y
O3 S2 O4 119.72(7) y
O3 S2 N 105.77(6) y
O4 S2 N 103.43(6) y
O3 S2 C2 110.27(7) y
O4 S2 C2 110.42(7) y
N S2 C2 106.04(7) y
S2 N Cl 114.34(6) y
S2 N S1 120.24(6) y
Cl N S1 115.71(7) y

loop_
_geom_bond_atom_site_label_1
_geom_bond_atom_site_label_2
_geom_bond_site_symmetry_2
_geom_bond_distance
_geom_bond_publ_flag
S1 O2 . 1.4249(11) y
S1 O1 . 1.4272(11) y
S1 N . 1.7260(11) y
S1 C1 . 1.7531(15) y
S2 O3 . 1.4251(11) y
S2 O4 . 1.4272(10) y
S2 N . 1.6992(12) y
S2 C2 . 1.7505(15) y
Cl N . 1.7138(11) y

loop_
_geom_hbond_atom_site_label_D
_geom_hbond_atom_site_label_H
_geom_hbond_atom_site_label_A
_geom_hbond_site_symmetry_A
_geom_hbond_distance_DH
_geom_hbond_distance_HA
_geom_hbond_distance_DA
_geom_hbond_angle_DHA
_geom_hbond_publ_flag
C1 H1A O4 3_555 0.98 2.45 3.208(2) 134 y
C1 H1B O2 3_545 0.98 2.69 3.628(2) 161 y
C1 H1C O3 2_665 0.98 2.39 3.316(2) 157 y
C2 H2A O2 3_645 0.98 2.69 3.374(2) 127 y
C2 H2B O4 2_666 0.98 2.58 3.417(2) 144 y

loop_
_geom_torsion_atom_site_label_1
_geom_torsion_atom_site_label_2
_geom_torsion_atom_site_label_3
_geom_torsion_atom_site_label_4
_geom_torsion
_geom_torsion_publ_flag
O3 S2 N Cl -45.65(9) y
O4 S2 N Cl -172.30(7) y
C2 S2 N Cl 71.47(9) y
O3 S2 N S1 169.79(8) y
O4 S2 N S1 43.14(9) y
C2 S2 N S1 -73.09(9) y
O2 S1 N S2 157.69(8) y
O1 S1 N S2 28.64(10) y
C1 S1 N S2 -86.94(9) y
O2 S1 N Cl 13.59(9) y
O1 S1 N Cl -115.46(8) y
C1 S1 N Cl 128.96(8) y

loop_
_cod_related_entry_id
_cod_related_entry_database
_cod_related_entry_code
1 ChemSpider 21137540
